data_4112017
loop_
_publ_author_name
'Marco W. Bouwkamp'
'Peter H. M. Budzelaar'
'Jeroen Gercama'
'Isabel Del Hierro Morales'
'Jeanette de Wolf'
'Auke Meetsma'
'Sergei I. Troyanov'
'Jan H. Teuben'
'Bart Hessen'

_publ_contact_author_address
;
     Crystal Structure Center,
     Inorganic Solid State Chemistry Laboratory
     Chemical Physics,
     Materials Science Center,
     Groningen University,
     Nijenborgh 4,
     NL-9747 AG Groningen,
     The Netherlands.
;
_publ_contact_author_email A.Meetsma@fwn.rug.nl
_publ_contact_author_fax '+31 50 3634441'
_publ_contact_author_name
;
   Drs. A. Meetsma
;
_publ_contact_author_phone '+31 50 3634368'
_publ_section_title
;
 Naked (C5Me5)2M Cations (M = Sc, Ti, and V) and Their Fluoroarene
 Complexes
;
_journal_name_full 'Journal of the American Chemical Society'
_journal_page_first 14310
_journal_page_last 14319
_journal_paper_doi 10.1021/ja054544i
_journal_volume 127
_journal_year 2005
_chemical_compound_source 'see text'
_chemical_formula_moiety '(C24 H38 O Ti), (C24 H20 B), (C4 H8 O)'
_chemical_formula_sum 'C52 H66 B O2 Ti'
_chemical_formula_weight 781.79
_chemical_name_systematic
;
 ?
;
_space_group_IT_number 13
_symmetry_cell_setting monoclinic
_symmetry_space_group_name_Hall '-P 2yc'
_symmetry_space_group_name_H-M 'P 1 2/c 1'
_atom_sites_solution_hydrogens geom
_atom_sites_solution_primary heavy
_atom_sites_solution_secondary direct
_audit_creation_date '2002-07-11  13:18:57'
_audit_creation_method 'PLATON <TABLE ACC> option'
_cell_angle_alpha 90
_cell_angle_beta 90.060(8)
_cell_angle_gamma 90
_cell_formula_units_Z 4
_cell_length_a 17.995(2)
_cell_length_b 13.483(1)
_cell_length_c 18.008(2)
_cell_measurement_reflns_used 22
_cell_measurement_temperature 130
_cell_measurement_theta_max 18.48
_cell_measurement_theta_min 16.18
_cell_volume 4369.2(8)
_computing_cell_refinement 'SET4 (de Boer & Duisenberg, 1984)'
_computing_data_collection 'CAD4-UNIX software Version 5.1, 1994'
_computing_data_reduction 'HELENA (Spek, 1994)'
_computing_molecular_graphics
;
 PLUTO (Meetsma, 1994) 
 PLATON (Spek, 1994)
;
_computing_publication_material
;
 PLATON (Spek, 1990)
;
_computing_structure_refinement 'SHELXL-93 (Sheldrick, 1993)'
_computing_structure_solution
;
 DIRDIF-94 (Beurskens et al., 1994)
;
_diffrn_ambient_temperature 130(1)
_diffrn_measurement_device_type
;
  Enraf Nonius CAD-4F diffractometer
;
_diffrn_measurement_method \w/2\q
_diffrn_radiation_detector
;
  scintillation NaI crystal with photomultiplier
;
_diffrn_radiation_monochromator 'perpendicular mounted graphite'
_diffrn_radiation_source 'fine focus sealed Philips Mo tube '
_diffrn_radiation_type MoK\a
_diffrn_radiation_wavelength 0.71073
_diffrn_reflns_av_R_equivalents 0.038
_diffrn_reflns_av_sigmaI/netI 0.055
_diffrn_reflns_limit_h_max 22
_diffrn_reflns_limit_h_min 0
_diffrn_reflns_limit_k_max 16
_diffrn_reflns_limit_k_min 0
_diffrn_reflns_limit_l_max 22
_diffrn_reflns_limit_l_min -22
_diffrn_reflns_number 8816
_diffrn_reflns_reduction_process
;

 Intensity data were corrected for Lorentz and polarization effects,
  scale variation, for absorption and reduced to F~o~^2^
;
_diffrn_reflns_theta_full 26.0
_diffrn_reflns_theta_max 26.0
_diffrn_reflns_theta_min 1.13
_diffrn_standards_decay_% 1.3
_diffrn_standards_interval_time 180
_diffrn_standards_number 3
_exptl_absorpt_coefficient_mu 0.235
_exptl_absorpt_correction_type none
_exptl_crystal_colour green
_exptl_crystal_density_diffrn 1.186
_exptl_crystal_density_method 'Not Measured'
_exptl_crystal_description platelet
_exptl_crystal_F_000 1684
_exptl_crystal_size_max 0.50
_exptl_crystal_size_mid 0.50
_exptl_crystal_size_min 0.15
_refine_diff_density_max 0.37
_refine_diff_density_min -0.37
_refine_diff_density_rms 0.05
_refine_ls_extinction_method none
_refine_ls_goodness_of_fit_ref 1.025
_refine_ls_hydrogen_treatment constr
_refine_ls_matrix_type full
_refine_ls_number_parameters 546
_refine_ls_number_reflns 7140
_refine_ls_number_restraints 0
_refine_ls_restrained_S_all 1.025
_refine_ls_R_factor_gt 0.1322
_refine_ls_shift/su_max 0.003
_refine_ls_shift/su_mean 0.001
_refine_ls_structure_factor_coef Fsqd
_refine_ls_weighting_details 'calc w=1/[\s^2^(Fo^2^)+(0.0537P)^2^+4.11P] where P=(Fo^2^+2Fc^2^)/3'
_refine_ls_weighting_scheme calc
_refine_ls_wR_factor_gt 0.0535
_reflns_number_gt 5287
_reflns_number_total 8368
_reflns_threshold_expression I>2\s(I)
_cod_data_source_file ja054544irom20050708_022609.cif
_cod_data_source_block global
_cod_original_sg_symbol_H-M 'P 2/c'
_cod_database_code 4112017

loop_
_symmetry_equiv_pos_as_xyz
x,y,z
-x,y,1/2-z
-x,-y,-z
x,-y,1/2+z

loop_
_atom_site_aniso_label
_atom_site_aniso_U_11
_atom_site_aniso_U_22
_atom_site_aniso_U_33
_atom_site_aniso_U_23
_atom_site_aniso_U_13
_atom_site_aniso_U_12
Ti1 0.0202(4) 0.0192(4) 0.0194(4) 0.0000 -0.0021(3) 0.0000
O1 0.0411(19) 0.0229(16) 0.043(2) 0.0000 -0.0149(15) 0.0000
C1 0.0274(16) 0.0288(16) 0.0238(15) -0.0004(12) -0.0076(12) 0.0036(12)
C2 0.0232(15) 0.0339(17) 0.0276(16) 0.0048(13) -0.0061(12) 0.0010(13)
C3 0.0238(16) 0.0325(17) 0.0258(16) 0.0011(13) -0.0036(13) 0.0079(13)
C4 0.0287(17) 0.0281(16) 0.0201(15) 0.0054(12) -0.0031(12) 0.0025(12)
C5 0.0250(16) 0.0359(17) 0.0191(15) 0.0018(12) -0.0002(12) 0.0037(13)
C6 0.049(2) 0.041(2) 0.039(2) -0.0115(16) -0.0216(17) 0.0019(16)
C7 0.0276(18) 0.054(2) 0.055(2) 0.0080(18) -0.0053(16) -0.0082(16)
C8 0.038(2) 0.047(2) 0.041(2) -0.0055(16) 0.0001(16) 0.0189(16)
C9 0.043(2) 0.0358(19) 0.038(2) 0.0130(15) -0.0063(16) -0.0052(16)
C10 0.043(2) 0.073(3) 0.0235(18) -0.0021(16) 0.0080(16) 0.0092(19)
C11 0.056(2) 0.039(2) 0.054(2) -0.0174(18) -0.021(2) 0.0186(18)
C12 0.114(4) 0.028(2) 0.062(3) -0.0103(18) -0.051(3) 0.020(2)
Ti2 0.0179(4) 0.0172(4) 0.0234(4) 0.0000 0.0001(3) 0.0000
O2 0.0369(18) 0.0182(15) 0.0322(17) 0.0000 0.0020(14) 0.0000
C13 0.0296(17) 0.0249(16) 0.042(2) -0.0076(14) 0.0056(14) 0.0045(13)
C14 0.0298(17) 0.0370(18) 0.0265(17) -0.0058(13) 0.0041(13) 0.0045(14)
C15 0.0243(16) 0.0301(16) 0.0264(16) -0.0036(13) 0.0044(12) 0.0018(12)
C16 0.0163(14) 0.0332(16) 0.0289(16) -0.0011(13) 0.0023(12) 0.0013(12)
C17 0.0207(16) 0.0330(17) 0.0383(19) 0.0030(14) 0.0049(13) 0.0078(13)
C18 0.050(2) 0.035(2) 0.071(3) -0.0210(19) 0.011(2) -0.0007(17)
C19 0.054(2) 0.065(3) 0.030(2) -0.0096(17) -0.0058(17) 0.002(2)
C20 0.039(2) 0.0408(19) 0.0369(19) 0.0082(15) 0.0139(15) -0.0021(16)
C21 0.0253(18) 0.058(2) 0.046(2) 0.0007(18) -0.0078(16) -0.0057(16)
C22 0.032(2) 0.050(2) 0.067(3) 0.0201(19) 0.0039(18) 0.0160(17)
C23 0.046(2) 0.0322(19) 0.048(2) -0.0120(16) 0.0038(17) -0.0117(16)
C24 0.060(3) 0.0249(19) 0.095(3) -0.0171(19) 0.025(3) -0.0098(18)
C25 0.0191(15) 0.0230(15) 0.0259(16) 0.0019(12) 0.0015(12) -0.0029(11)
C26 0.0340(17) 0.0310(16) 0.0239(16) 0.0016(13) 0.0036(13) 0.0074(14)
C27 0.0353(19) 0.0340(18) 0.0372(19) 0.0061(14) 0.0062(15) 0.0132(14)
C28 0.0307(18) 0.0407(19) 0.0295(18) 0.0133(14) -0.0005(14) 0.0039(14)
C29 0.0354(18) 0.0397(19) 0.0233(17) 0.0025(14) 0.0008(14) 0.0008(15)
C30 0.0273(17) 0.0298(17) 0.0293(17) -0.0001(13) 0.0032(13) 0.0025(13)
C31 0.0242(16) 0.0229(15) 0.0277(17) -0.0003(12) 0.0001(12) 0.0046(12)
C32 0.0350(17) 0.0255(16) 0.0278(17) -0.0009(13) 0.0017(13) -0.0008(13)
C33 0.0363(19) 0.0222(16) 0.041(2) -0.0059(14) -0.0023(15) -0.0020(14)
C34 0.0335(18) 0.0375(19) 0.0321(18) -0.0115(14) -0.0038(14) 0.0012(14)
C35 0.0359(19) 0.048(2) 0.0259(18) -0.0016(15) -0.0011(14) 0.0017(16)
C36 0.0274(17) 0.0341(18) 0.0271(17) 0.0010(13) 0.0022(13) -0.0017(13)
C37 0.0267(16) 0.0237(15) 0.0243(16) -0.0004(12) -0.0029(12) -0.0011(12)
C38 0.0261(16) 0.0296(17) 0.0382(19) 0.0084(14) -0.0017(14) 0.0021(13)
C39 0.043(2) 0.0244(16) 0.043(2) 0.0083(14) -0.0011(16) -0.0014(14)
C40 0.0318(18) 0.0379(19) 0.0352(18) 0.0011(14) 0.0022(14) -0.0131(14)
C41 0.0238(16) 0.0400(19) 0.0374(19) 0.0042(15) -0.0012(14) -0.0044(14)
C42 0.0283(17) 0.0292(16) 0.0271(17) 0.0038(12) -0.0016(13) 0.0026(13)
C43 0.0237(15) 0.0234(14) 0.0217(15) 0.0040(12) -0.0017(12) -0.0005(12)
C44 0.0281(17) 0.0291(17) 0.0384(19) -0.0069(14) 0.0003(14) -0.0050(13)
C45 0.0208(16) 0.040(2) 0.053(2) -0.0078(16) 0.0037(15) -0.0021(14)
C46 0.0313(18) 0.0294(17) 0.0390(19) -0.0034(14) 0.0012(14) 0.0089(13)
C47 0.0382(19) 0.0273(17) 0.041(2) -0.0093(14) -0.0081(15) 0.0032(14)
C48 0.0255(16) 0.0287(17) 0.0391(19) -0.0043(14) -0.0073(14) 0.0008(13)
B1 0.0220(17) 0.0239(17) 0.0272(17) 0.0017(14) 0.0006(14) -0.0003(14)
O3 0.142(5) 0.104(4) 0.052(3) -0.005(2) 0.030(3) -0.014(3)
C49 0.225(14) 0.057(5) 0.210(14) -0.047(7) -0.163(12) 0.062(7)
C50 0.092(6) 0.105(7) 0.169(10) -0.035(6) 0.082(7) 0.000(5)
C51 0.145(9) 0.149(9) 0.058(5) 0.048(6) -0.014(5) 0.013(7)
C52 0.168(9) 0.051(4) 0.140(8) 0.009(4) 0.084(7) 0.023(4)

loop_
_atom_site_label
_atom_site_type_symbol
_atom_site_thermal_displace_type
_atom_site_fract_x
_atom_site_fract_y
_atom_site_fract_z
_atom_site_occupancy
_atom_site_U_iso_or_equiv
Ti1 Ti Uani 0.00000 0.83374(5) 0.25000 1.000 0.0196(2)
O1 O Uani 0.00000 0.6768(2) 0.25000 1.000 0.0357(11)
C1 C Uani -0.07423(17) 0.8001(2) 0.14407(16) 1.000 0.0267(9)
C2 C Uani -0.12186(16) 0.8421(2) 0.19779(16) 1.000 0.0282(9)
C3 C Uani -0.09875(17) 0.9413(2) 0.20995(17) 1.000 0.0274(9)
C4 C Uani -0.03660(17) 0.9598(2) 0.16460(16) 1.000 0.0256(9)
C5 C Uani -0.01956(17) 0.8722(2) 0.12493(16) 1.000 0.0267(9)
C6 C Uani -0.0835(2) 0.7023(3) 0.1049(2) 1.000 0.0430(12)
C7 C Uani -0.19137(19) 0.7986(3) 0.2298(2) 1.000 0.0455(11)
C8 C Uani -0.1440(2) 1.0159(3) 0.2519(2) 1.000 0.0420(12)
C9 C Uani -0.0045(2) 1.0605(3) 0.14710(19) 1.000 0.0389(11)
C10 C Uani 0.0385(2) 0.8590(3) 0.06644(18) 1.000 0.0465(13)
C11 C Uani 0.0608(2) 0.6135(3) 0.2233(2) 1.000 0.0497(12)
C12 C Uani 0.0422(3) 0.5119(3) 0.2512(3) 1.000 0.0680(18)
Ti2 Ti Uani 0.50000 0.16695(5) 0.25000 1.000 0.0195(2)
O2 O Uani 0.50000 0.3242(2) 0.25000 1.000 0.0291(10)
C13 C Uani 0.56025(18) 0.0397(2) 0.17967(19) 1.000 0.0322(10)
C14 C Uani 0.55364(18) 0.1259(2) 0.13534(17) 1.000 0.0311(10)
C15 C Uani 0.59936(16) 0.1999(2) 0.16750(16) 1.000 0.0269(9)
C16 C Uani 0.63069(15) 0.1615(2) 0.23335(16) 1.000 0.0261(9)
C17 C Uani 0.60687(17) 0.0619(2) 0.24076(18) 1.000 0.0307(10)
C18 C Uani 0.5364(2) -0.0631(3) 0.1562(2) 1.000 0.0520(14)
C19 C Uani 0.5141(2) 0.1331(3) 0.0617(2) 1.000 0.0497(14)
C20 C Uani 0.6196(2) 0.2973(3) 0.13156(19) 1.000 0.0389(11)
C21 C Uani 0.68520(19) 0.2116(3) 0.2840(2) 1.000 0.0431(11)
C22 C Uani 0.6366(2) -0.0088(3) 0.2977(2) 1.000 0.0497(14)
C23 C Uani 0.5387(2) 0.3877(3) 0.3037(2) 1.000 0.0421(11)
C24 C Uani 0.5070(3) 0.4890(3) 0.2914(2) 1.000 0.0599(15)
C25 C Uani 0.21453(15) 0.5783(2) -0.03427(16) 1.000 0.0227(9)
C26 C Uani 0.18101(17) 0.6697(2) -0.01838(17) 1.000 0.0296(9)
C27 C Uani 0.15259(18) 0.7316(2) -0.07309(19) 1.000 0.0355(11)
C28 C Uani 0.15649(18) 0.7050(3) -0.14625(18) 1.000 0.0336(11)
C29 C Uani 0.18827(18) 0.6151(2) -0.16450(18) 1.000 0.0328(10)
C30 C Uani 0.21637(17) 0.5540(2) -0.10953(17) 1.000 0.0288(10)
C31 C Uani 0.28162(16) 0.5718(2) 0.09934(17) 1.000 0.0249(9)
C32 C Uani 0.32471(17) 0.6562(2) 0.08409(17) 1.000 0.0294(10)
C33 C Uani 0.36054(18) 0.7101(2) 0.13854(19) 1.000 0.0332(11)
C34 C Uani 0.35470(18) 0.6828(2) 0.21193(18) 1.000 0.0344(11)
C35 C Uani 0.31266(19) 0.6008(3) 0.22971(18) 1.000 0.0366(11)
C36 C Uani 0.27685(17) 0.5468(2) 0.17435(17) 1.000 0.0295(10)
C37 C Uani 0.17507(16) 0.4374(2) 0.06225(16) 1.000 0.0249(9)
C38 C Uani 0.18646(17) 0.3480(2) 0.09942(18) 1.000 0.0313(10)
C39 C Uani 0.12907(19) 0.2882(2) 0.12460(19) 1.000 0.0368(11)
C40 C Uani 0.05619(18) 0.3166(2) 0.11310(18) 1.000 0.0350(11)
C41 C Uani 0.04197(18) 0.4052(2) 0.07724(18) 1.000 0.0337(10)
C42 C Uani 0.10056(17) 0.4634(2) 0.05269(17) 1.000 0.0282(10)
C43 C Uani 0.30967(16) 0.4308(2) -0.00175(16) 1.000 0.0229(8)
C44 C Uani 0.38557(17) 0.4481(2) 0.00672(18) 1.000 0.0319(10)
C45 C Uani 0.43952(18) 0.3896(3) -0.0264(2) 1.000 0.0379(11)
C46 C Uani 0.41977(18) 0.3099(2) -0.06899(18) 1.000 0.0332(10)
C47 C Uani 0.34558(19) 0.2888(2) -0.07735(19) 1.000 0.0355(11)
C48 C Uani 0.29253(17) 0.3475(2) -0.04425(18) 1.000 0.0311(10)
B1 B Uani 0.24505(19) 0.5048(2) 0.0319(2) 1.000 0.0244(10)
O3 O Uani 0.2147(3) 0.0002(4) 0.0674(2) 0.847(10) 0.099(2)
C49 C Uani 0.2637(8) -0.0775(6) 0.0265(8) 0.847(10) 0.164(7)
C50 C Uani 0.2743(5) -0.0390(7) -0.0434(6) 0.847(10) 0.122(5)
C51 C Uani 0.2202(6) 0.0325(9) -0.0552(4) 0.847(10) 0.117(5)
C52 C Uani 0.2074(5) 0.0757(5) 0.0169(6) 0.847(10) 0.120(4)
O4 O Uiso 0.2437(12) -0.0616(17) 0.0459(13) 0.153(10) 0.031(6)
C53 C Uiso 0.1819(18) 0.002(7) 0.019(5) 0.153(10) 0.30(7)
C54 C Uiso 0.211(2) 0.069(2) -0.030(2) 0.153(10) 0.056(11)
C55 C Uiso 0.285(2) 0.046(5) -0.042(3) 0.153(10) 0.21(4)
C56 C Uiso 0.3121(13) -0.002(2) 0.0201(18) 0.153(10) 0.069(10)
H6 H Uiso -0.0361(3) 0.6703(8) 0.1005(12) 1.000 0.059(3)
H6' H Uiso -0.1039(13) 0.7133(3) 0.0563(5) 1.000 0.059(3)
H6" H Uiso -0.1166(10) 0.6607(7) 0.1329(7) 1.000 0.059(3)
H7 H Uiso -0.2325(3) 0.8420(9) 0.2199(12) 1.000 0.059(3)
H7' H Uiso -0.1856(5) 0.7909(16) 0.2825(3) 1.000 0.059(3)
H7" H Uiso -0.2006(7) 0.7351(8) 0.2076(10) 1.000 0.059(3)
H8 H Uiso -0.1563(11) 0.9898(7) 0.2999(5) 1.000 0.059(3)
H8' H Uiso -0.1889(6) 1.0299(13) 0.2249(7) 1.000 0.059(3)
H8" H Uiso -0.1159(5) 1.0759(6) 0.2577(11) 1.000 0.059(3)
H9 H Uiso -0.0340(8) 1.0919(8) 0.1093(9) 1.000 0.059(3)
H9' H Uiso 0.0456(5) 1.0530(3) 0.1297(12) 1.000 0.059(3)
H9" H Uiso -0.0048(12) 1.1007(6) 0.1911(4) 1.000 0.059(3)
H10 H Uiso 0.0177(4) 0.8741(17) 0.0187(2) 1.000 0.059(3)
H10' H Uiso 0.0557(9) 0.7916(5) 0.0668(9) 1.000 0.059(3)
H10" H Uiso 0.0794(6) 0.9027(12) 0.0763(7) 1.000 0.059(3)
H11 H Uiso 0.1081(2) 0.6357(3) 0.2431(2) 1.000 0.065(6)
H11' H Uiso 0.0632(2) 0.6143(3) 0.1695(2) 1.000 0.065(6)
H12 H Uiso 0.0605(3) 0.5020(3) 0.3013(3) 1.000 0.065(6)
H12' H Uiso 0.0627(3) 0.4610(3) 0.2191(3) 1.000 0.065(6)
H18 H Uiso 0.5259(15) -0.1023(7) 0.1995(2) 1.000 0.080(4)
H18' H Uiso 0.5756(6) -0.0938(8) 0.1283(13) 1.000 0.080(4)
H18" H Uiso 0.4926(9) -0.0586(3) 0.1259(13) 1.000 0.080(4)
H19 H Uiso 0.5488(4) 0.121(2) 0.0222(2) 1.000 0.080(4)
H19' H Uiso 0.4931(14) 0.1982(7) 0.0563(7) 1.000 0.080(4)
H19" H Uiso 0.4751(10) 0.0845(14) 0.0597(6) 1.000 0.080(4)
H20 H Uiso 0.5815(8) 0.3158(10) 0.0969(11) 1.000 0.080(4)
H20' H Uiso 0.6660(8) 0.2905(6) 0.1059(13) 1.000 0.080(4)
H20" H Uiso 0.6241(15) 0.3476(5) 0.1690(3) 1.000 0.080(4)
H21 H Uiso 0.6644(6) 0.2162(19) 0.3330(4) 1.000 0.080(4)
H21' H Uiso 0.6957(12) 0.2770(8) 0.2657(9) 1.000 0.080(4)
H21" H Uiso 0.7303(6) 0.1737(11) 0.2858(12) 1.000 0.080(4)
H22 H Uiso 0.6159(12) -0.0735(5) 0.2894(10) 1.000 0.080(4)
H22' H Uiso 0.6232(13) 0.0139(11) 0.3464(3) 1.000 0.080(4)
H22" H Uiso 0.6898(3) -0.0120(16) 0.2938(10) 1.000 0.080(4)
H23 H Uiso 0.5919(2) 0.3873(3) 0.2948(2) 1.000 0.056(6)
H23' H Uiso 0.5295(2) 0.3654(3) 0.3541(2) 1.000 0.056(6)
H24 H Uiso 0.5421(3) 0.5403(3) 0.3054(2) 1.000 0.056(6)
H24' H Uiso 0.4612(3) 0.4981(3) 0.3189(2) 1.000 0.056(6)
H26 H Uiso 0.17764(17) 0.6897(2) 0.03092(17) 1.000 0.039(3)
H27 H Uiso 0.13075(18) 0.7916(2) -0.05988(19) 1.000 0.049(4)
H28 H Uiso 0.13806(18) 0.7467(3) -0.18303(18) 1.000 0.037(5)
H29 H Uiso 0.19081(18) 0.5956(2) -0.21396(18) 1.000 0.049(4)
H30 H Uiso 0.23749(17) 0.4938(2) -0.12341(17) 1.000 0.039(3)
H32 H Uiso 0.32928(17) 0.6768(2) 0.03501(17) 1.000 0.039(3)
H33 H Uiso 0.38883(18) 0.7651(2) 0.12556(19) 1.000 0.049(4)
H34 H Uiso 0.37864(18) 0.7191(2) 0.24881(18) 1.000 0.037(5)
H35 H Uiso 0.30820(19) 0.5813(3) 0.27905(18) 1.000 0.049(4)
H36 H Uiso 0.24861(17) 0.4920(2) 0.18791(17) 1.000 0.039(3)
H38 H Uiso 0.23507(17) 0.3273(2) 0.10774(18) 1.000 0.039(3)
H39 H Uiso 0.13960(19) 0.2292(2) 0.14916(19) 1.000 0.049(4)
H40 H Uiso 0.01728(18) 0.2767(2) 0.12926(18) 1.000 0.037(5)
H41 H Uiso -0.00678(18) 0.4257(2) 0.06958(18) 1.000 0.049(4)
H42 H Uiso 0.08967(17) 0.5227(2) 0.02867(17) 1.000 0.039(3)
H44 H Uiso 0.40070(17) 0.5013(2) 0.03591(18) 1.000 0.039(3)
H45 H Uiso 0.48950(18) 0.4047(3) -0.0196(2) 1.000 0.049(4)
H46 H Uiso 0.45574(18) 0.2708(2) -0.09175(18) 1.000 0.037(5)
H47 H Uiso 0.33106(19) 0.2344(2) -0.10563(19) 1.000 0.049(4)
H48 H Uiso 0.24279(17) 0.3308(2) -0.05057(18) 1.000 0.039(3)
H49 H Uiso 0.3108(8) -0.0862(6) 0.0518(8) 0.847(10) 0.156(13)
H49' H Uiso 0.2386(8) -0.1411(6) 0.0238(8) 0.847(10) 0.156(13)
H50 H Uiso 0.2702(5) -0.0910(7) -0.0804(6) 0.847(10) 0.156(13)
H50' H Uiso 0.3234(5) -0.0096(7) -0.0472(6) 0.847(10) 0.156(13)
H51 H Uiso 0.1751(6) 0.0027(9) -0.0745(4) 0.847(10) 0.156(13)
H51' H Uiso 0.2375(6) 0.0822(9) -0.0900(4) 0.847(10) 0.156(13)
H52 H Uiso 0.2435(5) 0.1276(5) 0.0268(6) 0.847(10) 0.156(13)
H52' H Uiso 0.1580(5) 0.1041(5) 0.0194(6) 0.847(10) 0.156(13)

loop_
_atom_type_symbol
_atom_type_description
_atom_type_scat_dispersion_real
_atom_type_scat_dispersion_imag
_atom_type_scat_source
Ti Ti 0.2776 0.4457 'International Tables Vol C Tables 4.2.6.8 and 6.1.1.4'
O O 0.0106 0.0060 'International Tables Vol C Tables 4.2.6.8 and 6.1.1.4'
B B 0.0013 0.0007 'International Tables Vol C Tables 4.2.6.8 and 6.1.1.4'
H H 0.0000 0.0000 'International Tables Vol C Tables 4.2.6.8 and 6.1.1.4'
C C 0.0033 0.0016 'International Tables Vol C Tables 4.2.6.8 and 6.1.1.4'

loop_
_geom_angle_atom_site_label_1
_geom_angle_atom_site_label_2
_geom_angle_atom_site_label_3
_geom_angle
_geom_angle_site_symmetry_1
_geom_angle_site_symmetry_3
_geom_angle_publ_flag
O1 Ti1 C1 78.97(7) . . yes
O1 Ti1 C2 92.71(7) . . yes
O1 Ti1 C3 127.11(7) . . yes
O1 Ti1 C4 135.46(7) . . yes
O1 Ti1 C5 102.82(7) . . yes
O1 Ti1 C1 78.97(7) . 2_555 yes
O1 Ti1 C2 92.71(7) . 2_555 yes
O1 Ti1 C3 127.11(7) . 2_555 yes
O1 Ti1 C4 135.46(7) . 2_555 yes
O1 Ti1 C5 102.82(7) . 2_555 yes
C1 Ti1 C2 34.51(10) . . yes
C1 Ti1 C3 57.21(10) . . yes
C1 Ti1 C4 57.49(10) . . yes
C1 Ti1 C5 35.24(10) . . yes
C1 Ti1 C1 157.95(10) . 2_555 yes
C1 Ti1 C2 147.36(10) . 2_555 yes
C1 Ti1 C3 140.56(10) . 2_555 yes
C1 Ti1 C4 144.11(10) . 2_555 yes
C1 Ti1 C5 154.37(10) . 2_555 yes
C2 Ti1 C3 34.42(9) . . yes
C2 Ti1 C4 57.28(10) . . yes
C2 Ti1 C5 58.18(10) . . yes
C1 Ti1 C2 147.36(10) 2_555 . yes
C2 Ti1 C2 174.59(10) . 2_555 yes
C2 Ti1 C3 140.17(10) . 2_555 yes
C2 Ti1 C4 118.25(10) . 2_555 yes
C2 Ti1 C5 120.41(10) . 2_555 yes
C3 Ti1 C4 34.19(10) . . yes
C3 Ti1 C5 57.76(10) . . yes
C1 Ti1 C3 140.56(10) 2_555 . yes
C2 Ti1 C3 140.17(10) 2_555 . yes
C3 Ti1 C3 105.79(10) . 2_555 yes
C3 Ti1 C4 88.11(10) . 2_555 yes
C3 Ti1 C5 105.41(10) . 2_555 yes
C4 Ti1 C5 34.84(10) . . yes
C1 Ti1 C4 144.11(10) 2_555 . yes
C2 Ti1 C4 118.25(10) 2_555 . yes
C3 Ti1 C4 88.11(10) 2_555 . yes
C4 Ti1 C4 89.07(10) . 2_555 yes
C4 Ti1 C5 120.30(10) . 2_555 yes
C1 Ti1 C5 154.37(10) 2_555 . yes
C2 Ti1 C5 120.41(10) 2_555 . yes
C3 Ti1 C5 105.41(10) 2_555 . yes
C4 Ti1 C5 120.30(10) 2_555 . yes
C5 Ti1 C5 154.37(10) . 2_555 yes
C1 Ti1 C2 34.51(10) 2_555 2_555 yes
C1 Ti1 C3 57.21(10) 2_555 2_555 yes
C1 Ti1 C4 57.49(10) 2_555 2_555 yes
C1 Ti1 C5 35.24(10) 2_555 2_555 yes
C2 Ti1 C3 34.42(9) 2_555 2_555 yes
C2 Ti1 C4 57.28(10) 2_555 2_555 yes
C2 Ti1 C5 58.18(10) 2_555 2_555 yes
C3 Ti1 C4 34.19(10) 2_555 2_555 yes
C3 Ti1 C5 57.76(10) 2_555 2_555 yes
C4 Ti1 C5 34.84(10) 2_555 2_555 yes
C15 Ti2 C16 34.63(10) 2_655 2_655 yes
C15 Ti2 C17 57.34(10) 2_655 2_655 yes
C16 Ti2 C17 34.56(9) 2_655 2_655 yes
C13 Ti2 C14 118.92(10) 2_655 . yes
C14 Ti2 C14 152.71(10) . 2_655 yes
C14 Ti2 C15 155.23(11) . 2_655 yes
C14 Ti2 C16 120.84(10) . 2_655 yes
C14 Ti2 C17 104.64(11) . 2_655 yes
C15 Ti2 C16 34.63(10) . . yes
C15 Ti2 C17 57.34(10) . . yes
C13 Ti2 C15 144.04(10) 2_655 . yes
C14 Ti2 C15 155.23(11) 2_655 . yes
O2 Ti2 C13 135.81(7) . . yes
O2 Ti2 C14 103.64(7) . . yes
O2 Ti2 C15 79.19(7) . . yes
O2 Ti2 C16 91.78(7) . . yes
O2 Ti2 C17 126.27(7) . . yes
O2 Ti2 C13 135.81(7) . 2_655 yes
O2 Ti2 C14 103.64(7) . 2_655 yes
O2 Ti2 C15 79.19(7) . 2_655 yes
O2 Ti2 C16 91.78(7) . 2_655 yes
O2 Ti2 C17 126.27(7) . 2_655 yes
C13 Ti2 C14 34.72(10) . . yes
C13 Ti2 C15 57.29(10) . . yes
C13 Ti2 C16 57.39(10) . . yes
C13 Ti2 C17 34.38(11) . . yes
C13 Ti2 C13 88.39(11) . 2_655 yes
C13 Ti2 C14 118.92(10) . 2_655 yes
C13 Ti2 C15 144.04(10) . 2_655 yes
C13 Ti2 C16 119.63(10) . 2_655 yes
C13 Ti2 C17 88.68(10) . 2_655 yes
C14 Ti2 C15 34.97(10) . . yes
C14 Ti2 C16 58.18(10) . . yes
C14 Ti2 C17 57.87(11) . . yes
C15 Ti2 C16 146.56(10) 2_655 . yes
C16 Ti2 C16 176.45(10) . 2_655 yes
C16 Ti2 C17 141.90(10) . 2_655 yes
C13 Ti2 C17 88.68(10) 2_655 . yes
C14 Ti2 C17 104.64(11) 2_655 . yes
C15 Ti2 C17 139.61(10) 2_655 . yes
C16 Ti2 C17 141.90(10) 2_655 . yes
C17 Ti2 C17 107.47(10) . 2_655 yes
C13 Ti2 C14 34.72(10) 2_655 2_655 yes
C15 Ti2 C15 158.37(10) . 2_655 yes
C15 Ti2 C16 146.56(10) . 2_655 yes
C15 Ti2 C17 139.61(10) . 2_655 yes
C16 Ti2 C17 34.56(9) . . yes
C13 Ti2 C16 119.63(10) 2_655 . yes
C14 Ti2 C16 120.84(10) 2_655 . yes
C14 Ti2 C17 57.87(11) 2_655 2_655 yes
C13 Ti2 C17 34.38(11) 2_655 2_655 yes
C13 Ti2 C15 57.29(10) 2_655 2_655 yes
C13 Ti2 C16 57.39(10) 2_655 2_655 yes
C14 Ti2 C15 34.97(10) 2_655 2_655 yes
C14 Ti2 C16 58.18(10) 2_655 2_655 yes
Ti1 O1 C11 125.52(17) . 2_555 yes
C11 O1 C11 109.0(3) . 2_555 yes
Ti1 O1 C11 125.52(17) . . yes
C23 O2 C23 108.6(3) . 2_655 yes
Ti2 O2 C23 125.71(17) . . yes
Ti2 O2 C23 125.71(17) . 2_655 yes
C49 O3 C52 103.9(7) . . yes
C53 O4 C56 101(3) . . yes
C5 C1 C6 124.1(3) . . no
C2 C1 C6 127.3(3) . . no
Ti1 C1 C2 73.38(17) . . yes
C2 C1 C5 108.2(2) . . no
Ti1 C1 C6 127.4(2) . . yes
Ti1 C1 C5 71.08(17) . . yes
Ti1 C2 C3 73.42(17) . . yes
Ti1 C2 C7 126.7(2) . . yes
C3 C2 C7 123.7(3) . . no
C1 C2 C3 107.8(3) . . no
Ti1 C2 C1 72.11(17) . . yes
C1 C2 C7 127.9(3) . . no
Ti1 C3 C2 72.17(16) . . yes
Ti1 C3 C8 131.0(2) . . yes
C2 C3 C4 108.1(2) . . no
Ti1 C3 C4 72.15(17) . . yes
C2 C3 C8 123.5(3) . . no
C4 C3 C8 127.3(3) . . no
Ti1 C4 C9 132.1(2) . . yes
C3 C4 C5 108.5(2) . . no
C3 C4 C9 125.8(3) . . no
C5 C4 C9 124.2(3) . . no
Ti1 C4 C3 73.66(16) . . yes
Ti1 C4 C5 70.77(16) . . yes
C1 C5 C10 124.9(3) . . no
Ti1 C5 C10 123.2(2) . . yes
Ti1 C5 C4 74.40(17) . . yes
Ti1 C5 C1 73.68(17) . . yes
C4 C5 C10 127.4(3) . . no
C1 C5 C4 107.3(3) . . no
O1 C11 C12 104.8(3) . . yes
C11 C12 C12 102.4(4) . 2_555 no
H6 C6 H6' 109.5(18) . . no
C1 C6 H6 109.6(9) . . no
H6' C6 H6" 109.4(15) . . no
H6 C6 H6" 109.4(13) . . no
C1 C6 H6' 109.5(4) . . no
C1 C6 H6" 109.5(7) . . no
C2 C7 H7 109.5(9) . . no
H7' C7 H7" 109.5(17) . . no
C2 C7 H7' 109.5(8) . . no
H7 C7 H7' 109.4(16) . . no
H7 C7 H7" 109.5(12) . . no
C2 C7 H7" 109.5(9) . . no
C3 C8 H8' 109.5(9) . . no
C3 C8 H8" 109.5(8) . . no
H8' C8 H8" 109.4(13) . . no
H8 C8 H8' 109.5(14) . . no
C3 C8 H8 109.5(8) . . no
H8 C8 H8" 109.5(14) . . no
C4 C9 H9' 109.5(4) . . no
C4 C9 H9" 109.5(7) . . no
H9 C9 H9" 109.4(12) . . no
C4 C9 H9 109.5(8) . . no
H9 C9 H9' 109.5(15) . . no
H9' C9 H9" 109.6(17) . . no
C5 C10 H10' 109.5(10) . . no
H10 C10 H10" 109.5(14) . . no
C5 C10 H10" 109.5(8) . . no
C5 C10 H10 109.5(6) . . no
H10' C10 H10" 109.4(13) . . no
H10 C10 H10' 109.4(16) . . no
H11 C11 H11' 108.9(5) . . no
O1 C11 H11' 110.8(4) . . no
C12 C11 H11' 110.8(4) . . no
O1 C11 H11 110.7(4) . . no
C12 C11 H11 110.8(4) . . no
C12 C12 H12 111.4(6) 2_555 . no
H12 C12 H12' 109.2(6) . . no
C11 C12 H12 111.3(5) . . no
C11 C12 H12' 111.2(5) . . no
C12 C12 H12' 111.3(5) 2_555 . no
Ti2 C13 C14 70.84(17) . . yes
C14 C13 C17 108.3(2) . . no
C14 C13 C18 124.9(3) . . no
C17 C13 C18 125.4(3) . . no
Ti2 C13 C18 132.6(2) . . yes
Ti2 C13 C17 72.87(17) . . yes
Ti2 C14 C13 74.44(18) . . yes
C13 C14 C15 107.4(3) . . no
Ti2 C14 C15 73.34(17) . . yes
C15 C14 C19 126.0(3) . . no
Ti2 C14 C19 124.4(2) . . yes
C13 C14 C19 126.1(3) . . no
Ti2 C15 C14 71.69(17) . . yes
C14 C15 C16 108.5(2) . . no
Ti2 C15 C16 72.85(16) . . yes
Ti2 C15 C20 128.0(2) . . yes
C16 C15 C20 125.7(3) . . no
C14 C15 C20 125.3(3) . . no
Ti2 C16 C17 73.57(17) . . yes
C15 C16 C17 107.8(2) . . no
C15 C16 C21 127.3(3) . . no
Ti2 C16 C21 123.9(2) . . yes
C17 C16 C21 124.6(3) . . no
Ti2 C16 C15 72.52(16) . . yes
Ti2 C17 C16 71.87(16) . . yes
C13 C17 C16 107.9(3) . . no
C13 C17 C22 127.5(3) . . no
C16 C17 C22 124.1(3) . . no
Ti2 C17 C22 128.0(2) . . yes
Ti2 C17 C13 72.75(17) . . yes
O2 C23 C24 104.7(3) . . yes
C23 C24 C24 102.1(3) . 2_655 no
C13 C18 H18 109.5(7) . . no
H18 C18 H18' 109.4(17) . . no
H18 C18 H18" 109.5(19) . . no
H18' C18 H18" 109.4(17) . . no
C13 C18 H18" 109.5(4) . . no
C13 C18 H18' 109.5(7) . . no
C14 C19 H19" 109.5(8) . . no
C14 C19 H19 109.5(5) . . no
C14 C19 H19' 109.5(9) . . no
H19' C19 H19" 109.4(18) . . no
H19 C19 H19" 109.4(16) . . no
H19 C19 H19' 109.6(18) . . no
C15 C20 H20 109.4(9) . . no
H20 C20 H20' 109.5(17) . . no
C15 C20 H20' 109.5(7) . . no
C15 C20 H20" 109.5(6) . . no
H20 C20 H20" 109.4(16) . . no
H20' C20 H20" 109.5(18) . . no
C16 C21 H21' 109.5(11) . . no
C16 C21 H21" 109.5(11) . . no
H21 C21 H21" 109.5(16) . . no
H21' C21 H21" 109.5(16) . . no
H21 C21 H21' 109.4(18) . . no
C16 C21 H21 109.4(9) . . no
C17 C22 H22' 109.4(10) . . no
C17 C22 H22" 109.5(12) . . no
H22 C22 H22" 109.5(18) . . no
H22' C22 H22" 109.4(18) . . no
C17 C22 H22 109.5(11) . . no
H22 C22 H22' 109.5(16) . . no
C24 C23 H23 110.9(4) . . no
O2 C23 H23 110.8(4) . . no
O2 C23 H23' 110.8(4) . . no
H23 C23 H23' 108.8(5) . . no
C24 C23 H23' 110.8(4) . . no
C23 C24 H24' 111.3(4) . . no
C24 C24 H24 111.4(4) 2_655 . no
C24 C24 H24' 111.3(5) 2_655 . no
H24 C24 H24' 109.3(5) . . no
C23 C24 H24 111.4(5) . . no
C26 C25 B1 121.7(3) . . yes
C30 C25 B1 123.7(2) . . yes
C26 C25 C30 114.6(3) . . no
C25 C26 C27 122.8(3) . . no
C26 C27 C28 120.5(3) . . no
C27 C28 C29 118.8(3) . . no
C28 C29 C30 120.3(3) . . no
C25 C30 C29 123.1(3) . . no
C36 C31 B1 123.7(2) . . yes
C32 C31 B1 121.3(3) . . yes
C32 C31 C36 114.8(3) . . no
C31 C32 C33 123.1(3) . . no
C32 C33 C34 120.4(3) . . no
C33 C34 C35 118.7(3) . . no
C34 C35 C36 120.5(3) . . no
C31 C36 C35 122.6(3) . . no
C38 C37 B1 121.6(3) . . yes
C42 C37 B1 123.7(2) . . yes
C38 C37 C42 114.6(3) . . no
C37 C38 C39 123.4(3) . . no
C38 C39 C40 119.8(3) . . no
C39 C40 C41 119.0(3) . . no
C40 C41 C42 119.8(3) . . no
C37 C42 C41 123.3(3) . . no
C44 C43 C48 114.3(3) . . no
C44 C43 B1 123.4(2) . . yes
C48 C43 B1 122.3(3) . . yes
C43 C44 C45 123.0(3) . . no
C44 C45 C46 120.5(3) . . no
C45 C46 C47 118.5(3) . . no
C46 C47 C48 120.5(3) . . no
C43 C48 C47 123.2(3) . . no
C25 C26 H26 118.6(3) . . no
C27 C26 H26 118.6(3) . . no
C28 C27 H27 119.8(4) . . no
C26 C27 H27 119.8(4) . . no
C27 C28 H28 120.6(4) . . no
C29 C28 H28 120.6(4) . . no
C28 C29 H29 119.8(4) . . no
C30 C29 H29 119.9(3) . . no
C29 C30 H30 118.4(4) . . no
C25 C30 H30 118.4(3) . . no
C33 C32 H32 118.4(3) . . no
C31 C32 H32 118.5(3) . . no
C34 C33 H33 119.8(4) . . no
C32 C33 H33 119.8(4) . . no
C33 C34 H34 120.6(3) . . no
C35 C34 H34 120.7(4) . . no
C36 C35 H35 119.7(4) . . no
C34 C35 H35 119.8(4) . . no
C35 C36 H36 118.7(4) . . no
C31 C36 H36 118.7(3) . . no
C39 C38 H38 118.3(3) . . no
C37 C38 H38 118.3(3) . . no
C40 C39 H39 120.1(4) . . no
C38 C39 H39 120.1(4) . . no
C39 C40 H40 120.5(3) . . no
C41 C40 H40 120.5(4) . . no
C42 C41 H41 120.1(3) . . no
C40 C41 H41 120.0(4) . . no
C41 C42 H42 118.3(4) . . no
C37 C42 H42 118.4(3) . . no
C43 C44 H44 118.5(3) . . no
C45 C44 H44 118.5(4) . . no
C46 C45 H45 119.8(4) . . no
C44 C45 H45 119.8(4) . . no
C47 C46 H46 120.7(3) . . no
C45 C46 H46 120.8(4) . . no
C48 C47 H47 119.7(4) . . no
C46 C47 H47 119.7(4) . . no
C43 C48 H48 118.4(3) . . no
C47 C48 H48 118.4(3) . . no
O3 C49 C50 105.0(8) . . yes
C49 C50 C51 107.7(9) . . no
C50 C51 C52 104.8(8) . . no
O3 C52 C51 106.4(7) . . yes
O3 C49 H49 110.8(13) . . no
C50 C49 H49' 110.7(15) . . no
H49 C49 H49' 108.9(13) . . no
C50 C49 H49 110.7(15) . . no
O3 C49 H49' 110.8(14) . . no
C49 C50 H50' 110.2(12) . . no
C51 C50 H50 110.1(11) . . no
H50 C50 H50' 108.4(12) . . no
C49 C50 H50 110.2(11) . . no
C51 C50 H50' 110.1(11) . . no
H51 C51 H51' 108.9(11) . . no
C52 C51 H51' 110.8(12) . . no
C50 C51 H51 110.7(13) . . no
C50 C51 H51' 110.7(12) . . no
C52 C51 H51 110.8(10) . . no
C51 C52 H52 110.4(11) . . no
O3 C52 H52 110.5(10) . . no
H52 C52 H52' 108.7(9) . . no
O3 C52 H52' 110.5(10) . . no
C51 C52 H52' 110.4(11) . . no
O4 C53 C54 108(3) . . yes
C53 C54 C55 109(4) . . no
C31 B1 C43 108.7(2) . . yes
C37 B1 C43 109.1(2) . . yes
C25 B1 C31 109.6(2) . . yes
C25 B1 C37 108.6(2) . . yes
C25 B1 C43 109.5(2) . . yes
C31 B1 C37 111.2(3) . . yes
C54 C55 C56 109(4) . . no
O4 C56 C55 102(3) . . yes

loop_
_geom_bond_atom_site_label_1
_geom_bond_atom_site_label_2
_geom_bond_distance
_geom_bond_site_symmetry_2
_geom_bond_publ_flag
Ti1 O1 2.116(3) . yes
Ti1 C1 2.371(3) . yes
Ti1 C2 2.388(3) . yes
Ti1 C3 2.404(3) . yes
Ti1 C4 2.384(3) . yes
Ti1 C5 2.337(3) . yes
Ti2 C14 2.346(3) . yes
Ti2 O2 2.120(3) . yes
Ti2 C13 2.393(3) . yes
Ti2 C17 2.394(3) . yes
Ti2 C15 2.368(3) . yes
Ti2 C16 2.372(3) . yes
O1 C11 1.469(4) . yes
O2 C23 1.467(4) . yes
O3 C49 1.555(13) . yes
O3 C52 1.371(10) . yes
O4 C56 1.54(3) . yes
O4 C53 1.49(7) . yes
C1 C5 1.426(4) . no
C1 C6 1.505(5) . no
C1 C2 1.412(4) . no
C2 C7 1.497(5) . no
C2 C3 1.418(4) . no
C3 C8 1.499(5) . no
C3 C4 1.408(4) . no
C4 C5 1.414(4) . no
C4 C9 1.509(5) . no
C5 C10 1.495(5) . no
C11 C12 1.497(6) . no
C12 C12 1.519(8) 2_555 no
C6 H6 0.959(8) . no
C6 H6' 0.960(12) . no
C6 H6" 0.961(15) . no
C7 H7 0.960(10) . no
C7 H7' 0.960(7) . no
C7 H7" 0.959(13) . no
C8 H8 0.959(11) . no
C8 H8' 0.961(12) . no
C8 H8" 0.960(10) . no
C9 H9 0.961(15) . no
C9 H9' 0.960(11) . no
C9 H9" 0.960(8) . no
C10 H10 0.959(7) . no
C10 H10" 0.959(14) . no
C10 H10' 0.960(9) . no
C11 H11 0.970(5) . no
C11 H11' 0.970(5) . no
C12 H12' 0.970(7) . no
C12 H12 0.969(8) . no
C13 C18 1.511(5) . no
C13 C14 1.415(4) . no
C13 C17 1.415(5) . no
C14 C19 1.507(5) . no
C14 C15 1.417(4) . no
C15 C16 1.411(4) . no
C15 C20 1.509(5) . no
C16 C17 1.416(4) . no
C16 C21 1.500(5) . no
C17 C22 1.498(5) . no
C23 C24 1.497(6) . no
C24 C24 1.512(5) 2_655 no
C18 H18 0.961(9) . no
C18 H18' 0.960(16) . no
C18 H18" 0.960(19) . no
C19 H19" 0.961(19) . no
C19 H19 0.961(8) . no
C19 H19' 0.961(14) . no
C20 H20 0.960(17) . no
C20 H20" 0.960(8) . no
C20 H20' 0.959(17) . no
C21 H21 0.961(9) . no
C21 H21" 0.960(13) . no
C21 H21' 0.960(13) . no
C22 H22' 0.960(10) . no
C22 H22 0.960(11) . no
C22 H22" 0.961(7) . no
C23 H23' 0.970(5) . no
C23 H23 0.971(5) . no
C24 H24 0.970(7) . no
C24 H24' 0.970(7) . no
C25 B1 1.644(4) . yes
C25 C30 1.395(4) . no
C25 C26 1.402(4) . no
C26 C27 1.388(4) . no
C27 C28 1.367(5) . no
C28 C29 1.380(5) . no
C29 C30 1.383(4) . no
C31 C32 1.404(4) . no
C31 C36 1.395(4) . no
C31 B1 1.650(4) . yes
C32 C33 1.380(4) . no
C33 C34 1.376(5) . no
C34 C35 1.378(5) . no
C35 C36 1.392(5) . no
C37 C38 1.394(4) . no
C37 C42 1.396(4) . no
C37 B1 1.647(4) . yes
C38 C39 1.387(4) . no
C39 C40 1.382(5) . no
C40 C41 1.382(4) . no
C41 C42 1.387(4) . no
C43 C48 1.393(4) . no
C43 C44 1.394(4) . no
C43 B1 1.648(4) . yes
C44 C45 1.386(5) . no
C45 C46 1.367(5) . no
C46 C47 1.373(5) . no
C47 C48 1.376(4) . no
C26 H26 0.930(4) . no
C27 H27 0.930(4) . no
C28 H28 0.930(5) . no
C29 H29 0.930(5) . no
C30 H30 0.931(4) . no
C32 H32 0.930(4) . no
C33 H33 0.929(4) . no
C34 H34 0.930(4) . no
C35 H35 0.930(5) . no
C36 H36 0.930(4) . no
C38 H38 0.930(4) . no
C39 H39 0.930(4) . no
C40 H40 0.930(4) . no
C41 H41 0.930(5) . no
C42 H42 0.930(4) . no
C44 H44 0.930(4) . no
C45 H45 0.930(5) . no
C46 H46 0.930(4) . no
C47 H47 0.930(4) . no
C48 H48 0.930(4) . no
C49 C50 1.375(17) . no
C50 C51 1.386(15) . no
C51 C52 1.442(13) . no
C49 H49 0.97(2) . no
C49 H49' 0.970(14) . no
C50 H50' 0.971(13) . no
C50 H50 0.970(14) . no
C51 H51 0.970(15) . no
C51 H51' 0.969(14) . no
C52 H52' 0.969(12) . no
C52 H52 0.971(11) . no
C53 C54 1.37(9) . no
C54 C55 1.38(5) . no
C55 C56 1.38(6) . no

loop_
_geom_contact_atom_site_label_1
_geom_contact_atom_site_label_2
_geom_contact_distance
_geom_contact_site_symmetry_2
_geom_contact_publ_flag
Ti1 H10' 3.495(16) 2_555 no
Ti1 H10" 3.564(13) 2_555 no
Ti2 H21 3.379(11) 2_655 no
Ti2 H22' 3.490(17) 2_655 no
O4 C55 2.27(6) . no
O4 C53 1.49(7) . no
O4 C56 1.54(3) . no
O4 C54 2.31(4) . no
O1 H6 2.77(2) 2_555 no
O1 H6 2.77(2) . no
O2 H20" 2.69(2) 2_655 no
O2 H20" 2.69(2) . no
O3 H10" 2.772(13) 1_545 no
C2 C51 3.546(10) 3_565 no
C3 C51 3.557(9) 3_565 no
C6 C11 3.342(5) 2_555 no
C6 C11 3.565(5) . no
C7 C35 3.523(5) 2_555 no
C7 C34 3.491(5) 2_555 no
C7 C11 3.530(5) 2_555 no
C8 C9 3.286(5) 2_555 no
C9 C8 3.286(5) 2_555 no
C10 C53 3.33(6) 1_565 no
C11 C6 3.342(5) 2_555 no
C11 C7 3.530(5) 2_555 no
C11 C6 3.565(5) . no
C12 C29 3.484(6) 4_565 no
C12 C41 3.447(6) . no
C18 C22 3.305(5) 2_655 no
C20 C30 3.591(5) 3_665 no
C20 C23 3.312(5) 2_655 no
C21 C23 3.566(5) . no
C22 C18 3.305(5) 2_655 no
C22 C56 3.41(3) 2_655 no
C23 C20 3.312(5) 2_655 no
C23 C21 3.566(5) . no
C24 C35 3.599(6) 2_655 no
C26 C32 3.180(4) . no
C26 C42 3.387(4) . no
C29 C12 3.484(6) 4_564 no
C30 C48 3.318(4) . no
C30 C20 3.591(5) 3_665 no
C32 C26 3.180(4) . no
C32 C44 3.319(4) . no
C34 C7 3.491(5) 2_555 no
C35 C24 3.599(6) 2_655 no
C35 C7 3.523(5) 2_555 no
C36 C38 3.413(4) . no
C38 C36 3.413(4) . no
C38 C48 3.217(5) . no
C41 C12 3.447(6) . no
C42 C26 3.387(4) . no
C44 C32 3.319(4) . no
C47 C55 3.51(6) . no
C48 C38 3.217(5) . no
C48 C30 3.318(4) . no
C51 C3 3.557(9) 3_565 no
C51 C2 3.546(10) 3_565 no
C53 C54 1.37(9) . no
C53 O4 1.49(7) . no
C53 C56 2.34(4) . no
C53 C55 2.24(7) . no
C53 C10 3.33(6) 1_545 no
C54 C55 1.38(5) . no
C54 C53 1.37(9) . no
C54 O4 2.31(4) . no
C54 C56 2.24(4) . no
C55 O4 2.27(6) . no
C55 C54 1.38(5) . no
C55 C53 2.24(7) . no
C55 C56 1.38(6) . no
C55 C47 3.51(6) . no
C56 O4 1.54(3) . no
C56 C55 1.38(6) . no
C56 C22 3.41(3) 2_655 no
C56 C54 2.24(4) . no
C56 C53 2.34(4) . no
C1 H11 3.069(5) 2_555 no
C2 H51' 3.022(10) 3_565 no
C2 H11 2.990(5) 2_555 no
C3 H51 2.898(9) 3_565 no
C4 H51 3.015(10) 3_565 no
C6 H10' 2.863(15) . no
C6 H11 2.915(5) 2_555 no
C6 H48 3.061(5) 3_565 no
C6 H7" 2.840(16) . no
C7 H8 2.939(11) . no
C7 H11 2.703(5) 2_555 no
C7 H51' 3.099(10) 3_565 no
C7 H6" 2.884(13) . no
C8 H9" 3.086(19) 2_555 no
C8 H9' 2.815(18) 2_555 no
C8 H9" 2.964(19) . no
C8 H7 2.892(12) . no
C9 H8" 2.769(15) 2_555 no
C9 H9" 2.968(8) 2_555 no
C9 H40 2.959(5) 1_565 no
C9 H10" 2.904(15) . no
C9 H8" 2.835(16) . no
C10 H6 2.942(11) . no
C10 H27 2.960(5) . no
C10 H9' 2.856(10) . no
C11 H6" 2.848(14) 2_555 no
C11 H6 2.917(17) . no
C18 H18 2.880(12) 2_655 no
C18 H19" 2.862(17) . no
C18 H22' 3.05(2) 2_655 no
C18 H22 2.91(2) 2_655 no
C18 H46 3.035(5) 3_655 no
C18 H22 2.795(19) . no
C19 H20 2.818(15) . no
C19 H18" 2.858(11) . no
C20 H21' 2.789(18) . no
C20 H23' 2.848(5) 2_655 no
C20 H19' 2.97(2) . no
C21 H20" 2.976(12) . no
C21 H22" 3.02(2) . no
C21 H23 2.910(5) . no
C21 H38 2.879(5) 2_655 no
C22 H49 3.054(14) 2_655 no
C22 H18 2.946(19) . no
C22 H18" 2.785(18) 2_655 no
C22 H21" 2.991(14) . no
C23 H20" 2.923(15) . no
C23 H20" 3.02(3) 2_655 no
C23 H20 2.972(17) 2_655 no
C25 H32 2.753(4) . no
C25 H42 2.627(4) . no
C25 H20' 3.069(15) 3_665 no
C26 H49' 2.856(10) 1_565 no
C26 H42 2.711(4) . no
C26 H32 2.837(4) . no
C27 H49' 2.895(13) 1_565 no
C29 H20' 3.099(15) 3_665 no
C29 H12 2.856(6) 4_564 no
C30 H20' 2.980(12) 3_665 no
C31 H44 2.609(4) . no
C31 H26 2.746(4) . no
C32 H26 2.849(4) . no
C32 H44 2.643(4) . no
C33 H24 3.054(5) 2_655 no
C34 H24 2.691(6) 2_655 no
C35 H7" 2.937(13) 2_555 no
C35 H24 2.811(6) 2_655 no
C37 H48 2.772(4) . no
C37 H36 2.722(4) . no
C38 H36 2.749(4) . no
C38 H48 2.895(5) . no
C40 H12' 2.729(6) . no
C41 H6' 3.096(12) 3_565 no
C41 H12' 2.689(6) . no
C42 H11' 3.003(5) . no
C42 H12' 3.074(6) . no
C42 H6' 3.087(7) 3_565 no
C43 H38 2.765(4) . no
C43 H30 2.684(4) . no
C44 H45 3.008(5) 3_665 no
C46 H19' 3.016(16) . no
C48 H38 2.939(5) . no
C48 H30 2.627(4) . no
C53 H10" 2.50(7) 1_545 no
C55 H47 2.91(6) . no
C56 H22' 2.68(3) 2_655 no
H6 O1 2.77(2) . no
H6 H10' 2.403(16) . no
H6 C10 2.942(11) . no
H6 H11' 2.303(13) . no
H6 C11 2.917(17) . no
H6' H48 2.57(2) 3_565 no
H6' C41 3.096(12) 3_565 no
H6' C42 3.087(7) 3_565 no
H6" C7 2.884(13) . no
H6" H7" 2.26(2) . no
H6" C11 2.848(14) 2_555 no
H6" H11 2.263(13) 2_555 no
H7 H51' 2.55(2) 3_565 no
H7 C8 2.892(12) . no
H7' H11 2.557(19) 2_555 no
H7" C35 2.937(13) 2_555 no
H7" H11 2.313(13) 2_555 no
H7" H6" 2.26(2) . no
H7" C6 2.840(16) . no
H8 O3 2.615(12) 2_565 no
H8 H9' 2.51(2) 2_555 no
H8 C7 2.939(11) . no
H8' H22" 2.575(16) 1_465 no
H8" H9" 2.36(2) . no
H8" H9" 2.38(2) 2_555 no
H8" C9 2.835(16) . no
H8" H9' 2.41(3) 2_555 no
H8" C9 2.769(15) 2_555 no
H9 H10 2.369(17) 3_575 no
H9 H27 2.507(14) 3_575 no
H9' H8 2.51(2) 2_555 no
H9' C10 2.856(10) . no
H9' H8" 2.41(3) 2_555 no
H9' C8 2.815(18) 2_555 no
H9' H10" 2.324(18) . no
H9" H9" 2.128(10) 2_555 no
H9" H8" 2.36(2) . no
H9" C8 3.086(19) 2_555 no
H9" C9 2.968(8) 2_555 no
H9" C8 2.964(19) . no
H9" H8" 2.38(2) 2_555 no
H10 H9 2.369(17) 3_575 no
H10' H6 2.403(16) . no
H10' C6 2.863(15) . no
H10" C53 2.50(7) 1_565 no
H10" O3 2.772(13) 1_565 no
H10" H9' 2.324(18) . no
H10" C9 2.904(15) . no
H11 C7 2.703(5) 2_555 no
H11 H7" 2.313(14) 2_555 no
H11 C1 3.069(5) 2_555 no
H11 H6" 2.263(13) 2_555 no
H11 H7' 2.557(19) 2_555 no
H11 C2 2.990(5) 2_555 no
H11 C6 2.915(5) 2_555 no
H11' H6 2.303(13) . no
H11' C42 3.003(5) . no
H12 C29 2.856(6) 4_565 no
H12' C42 3.074(6) . no
H12' C40 2.729(6) . no
H12' C41 2.689(6) . no
H18 C18 2.880(12) 2_655 no
H18 H18 2.045(18) 2_655 no
H18 C22 2.946(19) . no
H18 H22 2.59(3) 2_655 no
H18 H22 2.32(3) . no
H18' H46 2.539(12) 3_655 no
H18' C55 3.02(5) 3_655 no
H18' H47 2.566(12) 3_655 no
H18" C22 2.785(18) 2_655 no
H18" H22' 2.36(3) 2_655 no
H18" C19 2.858(11) . no
H18" H22 2.49(3) 2_655 no
H18" H19" 2.29(2) . no
H19 C56 3.07(3) 3_655 no
H19' H20 2.36(2) . no
H19' C20 2.97(2) . no
H19' C46 3.016(16) . no
H19" C18 2.862(17) . no
H19" H18" 2.29(2) . no
H20 C23 2.972(17) 2_655 no
H20 H19' 2.36(2) . no
H20 H23' 2.285(16) 2_655 no
H20 C19 2.818(15) . no
H20' C25 3.069(15) 3_665 no
H20' C30 2.980(12) 3_665 no
H20' H32 2.58(2) 3_665 no
H20' C29 3.099(15) 3_665 no
H20" C21 2.976(12) . no
H20" C23 2.923(15) . no
H20" H21' 2.37(2) . no
H20" H23 2.399(9) . no
H20" C23 3.02(3) 2_655 no
H20" H24' 2.554(18) 2_655 no
H20" O2 2.69(2) . no
H21 H38 2.579(17) 2_655 no
H21' C20 2.789(18) . no
H21' H20" 2.37(2) . no
H21' H23 2.445(19) . no
H21" C22 2.991(14) . no
H22 H18 2.32(3) . no
H22 C18 2.91(2) 2_655 no
H22 H18 2.59(3) 2_655 no
H22 H18" 2.49(3) 2_655 no
H22 C18 2.795(19) . no
H22' C18 3.05(2) 2_655 no
H22' C56 2.68(3) 2_655 no
H22' H49 2.567(19) 2_655 no
H22' H18" 2.36(3) 2_655 no
H22" C21 3.02(2) . no
H22" H8' 2.575(16) 1_645 no
H23 H20" 2.399(9) . no
H23 H21' 2.445(19) . no
H23 C21 2.910(5) . no
H23' C20 2.848(5) 2_655 no
H23' H20 2.285(16) 2_655 no
H24 C34 2.691(6) 2_655 no
H24 C33 3.054(5) 2_655 no
H24 C35 2.811(6) 2_655 no
H24' H20" 2.554(18) 2_655 no
H26 C32 2.849(4) . no
H26 H49' 2.535(10) 1_565 no
H26 C31 2.746(4) . no
H27 C10 2.960(5) . no
H27 H9 2.507(14) 3_575 no
H29 H36 2.367(4) 4_564 no
H30 C48 2.627(4) . no
H30 H48 2.561(4) . no
H30 C43 2.684(4) . no
H30 H35 2.395(5) 4_564 no
H32 H20' 2.58(2) 3_665 no
H32 C25 2.753(4) . no
H32 C26 2.837(4) . no
H35 H30 2.395(5) 4_565 no
H36 C37 2.722(4) . no
H36 C38 2.749(4) . no
H36 H29 2.367(4) 4_565 no
H38 C21 2.879(5) 2_655 no
H38 H21 2.579(17) 2_655 no
H38 C48 2.939(5) . no
H38 C43 2.765(4) . no
H40 C9 2.959(5) 1_545 no
H41 H42 2.415(4) 3_565 no
H42 C26 2.711(4) . no
H42 C25 2.627(4) . no
H42 H41 2.415(4) 3_565 no
H44 H45 2.366(5) 3_665 no
H44 C32 2.643(4) . no
H44 C31 2.609(4) . no
H45 C44 3.008(5) 3_665 no
H45 H44 2.366(5) 3_665 no
H47 C55 2.91(6) . no
H48 H30 2.561(4) . no
H48 C6 3.061(5) 3_565 no
H48 C38 2.895(5) . no
H48 C37 2.772(4) . no
H48 H6' 2.57(2) 3_565 no
H49 C22 3.054(14) 2_655 no
H49 H22' 2.567(19) 2_655 no
H51 C4 3.015(10) 3_565 no
H51 C3 2.898(9) 3_565 no
H51' C7 3.099(10) 3_565 no
H51' H7 2.55(2) 3_565 no
H51' C2 3.022(10) 3_565 no

loop_
_geom_torsion_atom_site_label_1
_geom_torsion_atom_site_label_2
_geom_torsion_atom_site_label_3
_geom_torsion_atom_site_label_4
_geom_torsion
_geom_torsion_site_symmetry_1
_geom_torsion_site_symmetry_3
_geom_torsion_site_symmetry_4
_geom_torsion_publ_flag
C1 Ti1 O1 C11 101.25(19) . . . no
C1 Ti1 O1 C11 -78.75(19) . . 2_555 no
C2 Ti1 O1 C11 133.07(19) . . . no
C2 Ti1 O1 C11 -46.93(19) . . 2_555 no
C3 Ti1 O1 C11 134.2(2) . . . no
C3 Ti1 O1 C11 -45.8(2) . . 2_555 no
C4 Ti1 O1 C11 89.4(2) . . . no
C4 Ti1 O1 C11 -90.6(2) . . 2_555 no
C5 Ti1 O1 C11 75.11(19) . . . no
C5 Ti1 O1 C11 -104.89(19) . . 2_555 no
C1 Ti1 O1 C11 -78.75(19) 2_555 . . no
C2 Ti1 O1 C11 -46.93(19) 2_555 . . no
C3 Ti1 O1 C11 -45.8(2) 2_555 . . no
C4 Ti1 O1 C11 -90.6(2) 2_555 . . no
C5 Ti1 O1 C11 -104.89(19) 2_555 . . no
O1 Ti1 C1 C2 111.61(15) . . . no
O1 Ti1 C1 C5 -131.88(16) . . . no
O1 Ti1 C1 C6 -13.0(3) . . . no
C2 Ti1 C1 C5 116.5(2) . . . no
C2 Ti1 C1 C6 -124.6(3) . . . no
C3 Ti1 C1 C2 -37.33(16) . . . no
C3 Ti1 C1 C5 79.17(18) . . . no
C3 Ti1 C1 C6 -161.9(3) . . . no
C4 Ti1 C1 C2 -78.20(17) . . . no
C4 Ti1 C1 C5 38.30(16) . . . no
C4 Ti1 C1 C6 157.2(3) . . . no
C5 Ti1 C1 C2 -116.5(2) . . . no
C5 Ti1 C1 C6 118.9(3) . . . no
C1 Ti1 C1 C2 111.6(3) 2_555 . . no
C1 Ti1 C1 C5 -131.9(3) 2_555 . . no
C1 Ti1 C1 C6 -13.0(5) 2_555 . . no
C2 Ti1 C1 C2 -170.81(18) 2_555 . . no
C2 Ti1 C1 C5 -54.3(2) 2_555 . . no
C2 Ti1 C1 C6 64.6(3) 2_555 . . no
C3 Ti1 C1 C2 -111.4(2) 2_555 . . no
C3 Ti1 C1 C5 5.1(2) 2_555 . . no
C3 Ti1 C1 C6 124.0(3) 2_555 . . no
C4 Ti1 C1 C2 -54.2(2) 2_555 . . no
C4 Ti1 C1 C5 62.3(2) 2_555 . . no
C4 Ti1 C1 C6 -178.8(2) 2_555 . . no
C5 Ti1 C1 C2 14.9(3) 2_555 . . no
C5 Ti1 C1 C5 131.4(2) 2_555 . . no
C5 Ti1 C1 C6 -109.6(3) 2_555 . . no
O1 Ti1 C2 C1 -66.00(15) . . . no
O1 Ti1 C2 C3 178.42(16) . . . no
O1 Ti1 C2 C7 58.4(3) . . . no
C1 Ti1 C2 C3 -115.6(2) . . . no
C1 Ti1 C2 C7 124.4(3) . . . no
C3 Ti1 C2 C1 115.6(2) . . . no
C3 Ti1 C2 C7 -120.0(3) . . . no
C4 Ti1 C2 C1 78.87(17) . . . no
C4 Ti1 C2 C3 -36.71(17) . . . no
C4 Ti1 C2 C7 -156.7(3) . . . no
C5 Ti1 C2 C1 37.42(16) . . . no
C5 Ti1 C2 C3 -78.16(18) . . . no
C5 Ti1 C2 C7 161.8(3) . . . no
C1 Ti1 C2 C1 -139.67(19) 2_555 . . no
C1 Ti1 C2 C3 104.8(2) 2_555 . . no
C1 Ti1 C2 C7 -15.3(4) 2_555 . . no
C3 Ti1 C2 C1 112.61(19) 2_555 . . no
C3 Ti1 C2 C3 -3.0(3) 2_555 . . no
C3 Ti1 C2 C7 -123.0(3) 2_555 . . no
C4 Ti1 C2 C1 147.34(16) 2_555 . . no
C4 Ti1 C2 C3 31.8(2) 2_555 . . no
C4 Ti1 C2 C7 -88.3(3) 2_555 . . no
C5 Ti1 C2 C1 -172.58(16) 2_555 . . no
C5 Ti1 C2 C3 71.85(19) 2_555 . . no
C5 Ti1 C2 C7 -48.2(3) 2_555 . . no
O1 Ti1 C3 C2 -2.0(2) . . . no
O1 Ti1 C3 C4 -118.49(15) . . . no
O1 Ti1 C3 C8 117.2(3) . . . no
C1 Ti1 C3 C2 37.44(17) . . . no
C1 Ti1 C3 C4 -79.08(18) . . . no
C1 Ti1 C3 C8 156.6(3) . . . no
C2 Ti1 C3 C4 -116.5(2) . . . no
C2 Ti1 C3 C8 119.2(4) . . . no
C4 Ti1 C3 C2 116.5(2) . . . no
C4 Ti1 C3 C8 -124.3(4) . . . no
C5 Ti1 C3 C2 79.50(18) . . . no
C5 Ti1 C3 C4 -37.01(16) . . . no
C5 Ti1 C3 C8 -161.3(3) . . . no
C1 Ti1 C3 C2 -124.81(19) 2_555 . . no
C1 Ti1 C3 C4 118.67(19) 2_555 . . no
C1 Ti1 C3 C8 -5.6(4) 2_555 . . no
C2 Ti1 C3 C2 179.77(16) 2_555 . . no
C2 Ti1 C3 C4 63.3(2) 2_555 . . no
C2 Ti1 C3 C8 -61.0(3) 2_555 . . no
C3 Ti1 C3 C2 178.02(17) 2_555 . . no
C3 Ti1 C3 C4 61.51(18) 2_555 . . no
C3 Ti1 C3 C8 -62.8(3) 2_555 . . no
C4 Ti1 C3 C2 -152.36(18) 2_555 . . no
C4 Ti1 C3 C4 91.13(17) 2_555 . . no
C4 Ti1 C3 C8 -33.2(3) 2_555 . . no
C5 Ti1 C3 C2 -121.78(17) 2_555 . . no
C5 Ti1 C3 C4 121.70(17) 2_555 . . no
C5 Ti1 C3 C8 -2.6(3) 2_555 . . no
O1 Ti1 C4 C3 91.99(17) . . . no
O1 Ti1 C4 C5 -25.0(2) . . . no
O1 Ti1 C4 C9 -144.2(2) . . . no
C1 Ti1 C4 C3 78.19(18) . . . no
C1 Ti1 C4 C5 -38.76(17) . . . no
C1 Ti1 C4 C9 -158.0(3) . . . no
C2 Ti1 C4 C3 36.95(16) . . . no
C2 Ti1 C4 C5 -79.99(19) . . . no
C2 Ti1 C4 C9 160.8(3) . . . no
C3 Ti1 C4 C5 -116.9(2) . . . no
C3 Ti1 C4 C9 123.8(4) . . . no
C5 Ti1 C4 C3 116.9(2) . . . no
C5 Ti1 C4 C9 -119.2(4) . . . no
C1 Ti1 C4 C3 -108.1(2) 2_555 . . no
C1 Ti1 C4 C5 134.98(19) 2_555 . . no
C1 Ti1 C4 C9 15.8(4) 2_555 . . no
C2 Ti1 C4 C3 -139.52(17) 2_555 . . no
C2 Ti1 C4 C5 103.54(18) 2_555 . . no
C2 Ti1 C4 C9 -15.7(3) 2_555 . . no
C3 Ti1 C4 C3 -122.20(17) 2_555 . . no
C3 Ti1 C4 C5 120.86(18) 2_555 . . no
C3 Ti1 C4 C9 1.6(3) 2_555 . . no
C4 Ti1 C4 C3 -88.01(17) 2_555 . . no
C4 Ti1 C4 C5 155.05(18) 2_555 . . no
C4 Ti1 C4 C9 35.8(3) 2_555 . . no
C5 Ti1 C4 C3 -71.80(19) 2_555 . . no
C5 Ti1 C4 C5 171.25(17) 2_555 . . no
C5 Ti1 C4 C9 52.0(3) 2_555 . . no
O1 Ti1 C5 C1 48.54(16) . . . no
O1 Ti1 C5 C4 162.33(16) . . . no
O1 Ti1 C5 C10 -72.8(3) . . . no
C1 Ti1 C5 C4 113.8(2) . . . no
C1 Ti1 C5 C10 -121.4(3) . . . no
C2 Ti1 C5 C1 -36.63(16) . . . no
C2 Ti1 C5 C4 77.16(18) . . . no
C2 Ti1 C5 C10 -158.0(3) . . . no
C3 Ti1 C5 C1 -77.47(18) . . . no
C3 Ti1 C5 C4 36.32(17) . . . no
C3 Ti1 C5 C10 161.1(3) . . . no
C4 Ti1 C5 C1 -113.8(2) . . . no
C4 Ti1 C5 C10 124.8(3) . . . no
C1 Ti1 C5 C1 139.7(2) 2_555 . . no
C1 Ti1 C5 C4 -106.5(3) 2_555 . . no
C1 Ti1 C5 C10 18.3(4) 2_555 . . no
C2 Ti1 C5 C1 149.48(16) 2_555 . . no
C2 Ti1 C5 C4 -96.73(19) 2_555 . . no
C2 Ti1 C5 C10 28.1(3) 2_555 . . no
C3 Ti1 C5 C1 -176.67(16) 2_555 . . no
C3 Ti1 C5 C4 -62.87(19) 2_555 . . no
C3 Ti1 C5 C10 61.9(3) 2_555 . . no
C4 Ti1 C5 C1 -143.04(16) 2_555 . . no
C4 Ti1 C5 C4 -29.2(2) 2_555 . . no
C4 Ti1 C5 C10 95.6(3) 2_555 . . no
C5 Ti1 C5 C1 -131.5(2) 2_555 . . no
C5 Ti1 C5 C4 -17.7(3) 2_555 . . no
C5 Ti1 C5 C10 107.2(3) 2_555 . . no
C16 Ti2 C17 C13 63.6(2) 2_655 . . no
C16 Ti2 C17 C16 179.67(17) 2_655 . . no
C16 Ti2 C17 C22 -60.9(3) 2_655 . . no
C17 Ti2 C17 C13 59.83(19) 2_655 . . no
C17 Ti2 C17 C16 175.91(17) 2_655 . . no
C17 Ti2 C17 C22 -64.6(3) 2_655 . . no
C16 Ti2 C13 C17 37.22(17) . . . no
C16 Ti2 C13 C18 159.9(4) . . . no
C17 Ti2 C13 C14 -117.1(3) . . . no
C17 Ti2 C13 C18 122.7(4) . . . no
C13 Ti2 C13 C14 152.88(19) 2_655 . . no
C13 Ti2 C13 C17 -90.03(18) 2_655 . . no
C13 Ti2 C13 C18 32.7(3) 2_655 . . no
C14 Ti2 C13 C14 170.14(18) 2_655 . . no
C14 Ti2 C13 C17 -72.8(2) 2_655 . . no
C14 Ti2 C13 C18 49.9(3) 2_655 . . no
C15 Ti2 C13 C14 136.5(2) 2_655 . . no
C15 Ti2 C13 C17 -106.4(2) 2_655 . . no
C15 Ti2 C13 C18 16.3(4) 2_655 . . no
C16 Ti2 C13 C14 102.40(19) 2_655 . . no
C16 Ti2 C13 C17 -140.51(17) 2_655 . . no
C16 Ti2 C13 C18 -17.8(4) 2_655 . . no
C17 Ti2 C13 C14 118.49(19) 2_655 . . no
C17 Ti2 C13 C17 -124.42(18) 2_655 . . no
C17 Ti2 C13 C18 -1.7(3) 2_655 . . no
O2 Ti2 C14 C13 160.92(16) . . . no
O2 Ti2 C14 C15 46.85(17) . . . no
O2 Ti2 C14 C19 -75.7(3) . . . no
C13 Ti2 C14 C15 -114.1(3) . . . no
C13 Ti2 C14 C19 123.3(3) . . . no
C15 Ti2 C14 C13 114.1(3) . . . no
C15 Ti2 C14 C19 -122.6(3) . . . no
C16 Ti2 C14 C13 77.41(19) . . . no
C16 Ti2 C14 C15 -36.65(16) . . . no
C16 Ti2 C14 C19 -159.2(3) . . . no
C17 Ti2 C14 C13 36.42(18) . . . no
C17 Ti2 C14 C15 -77.65(18) . . . no
C17 Ti2 C14 C19 159.8(3) . . . no
C13 Ti2 C14 C13 -31.4(2) 2_655 . . no
C13 Ti2 C14 C15 -145.43(16) 2_655 . . no
C13 Ti2 C14 C19 92.0(3) 2_655 . . no
C14 Ti2 C14 C13 -19.1(3) 2_655 . . no
C14 Ti2 C14 C15 -133.1(2) 2_655 . . no
C14 Ti2 C14 C19 104.3(3) 2_655 . . no
C15 Ti2 C14 C13 -105.3(3) 2_655 . . no
C15 Ti2 C14 C15 140.6(2) 2_655 . . no
C15 Ti2 C14 C19 18.0(4) 2_655 . . no
C16 Ti2 C14 C13 -98.6(2) 2_655 . . no
C16 Ti2 C14 C15 147.34(16) 2_655 . . no
C16 Ti2 C14 C19 24.8(3) 2_655 . . no
C17 Ti2 C14 C13 -65.2(2) 2_655 . . no
C17 Ti2 C14 C15 -179.31(16) 2_655 . . no
C17 Ti2 C14 C19 58.1(3) 2_655 . . no
O2 Ti2 C15 C14 -133.80(16) . . . no
O2 Ti2 C15 C16 109.39(15) . . . no
O2 Ti2 C15 C20 -12.9(2) . . . no
C13 Ti2 C15 C14 38.18(17) . . . no
C13 Ti2 C15 C16 -78.63(18) . . . no
C13 Ti2 C15 C20 159.1(3) . . . no
C14 Ti2 C15 C16 -116.8(2) . . . no
C14 Ti2 C15 C20 120.9(3) . . . no
C16 Ti2 C15 C14 116.8(2) . . . no
C16 Ti2 C15 C20 -122.3(3) . . . no
C17 Ti2 C15 C14 79.29(18) . . . no
C17 Ti2 C15 C16 -37.52(16) . . . no
C17 Ti2 C15 C20 -159.8(3) . . . no
C13 Ti2 C15 C14 57.7(3) 2_655 . . no
C13 Ti2 C15 C16 -59.1(2) 2_655 . . no
C13 Ti2 C15 C20 178.7(2) 2_655 . . no
C14 Ti2 C15 C14 127.0(2) 2_655 . . no
C14 Ti2 C15 C16 10.2(3) 2_655 . . no
C14 Ti2 C15 C20 -112.0(3) 2_655 . . no
C15 Ti2 C15 C14 -133.8(3) 2_655 . . no
C15 Ti2 C15 C16 109.4(3) 2_655 . . no
C15 Ti2 C15 C20 -12.9(4) 2_655 . . no
C16 Ti2 C15 C14 -57.2(2) 2_655 . . no
C16 Ti2 C15 C16 -174.02(18) 2_655 . . no
C16 Ti2 C15 C20 63.7(3) 2_655 . . no
C17 Ti2 C15 C14 1.0(2) 2_655 . . no
C17 Ti2 C15 C16 -115.79(19) 2_655 . . no
C17 Ti2 C15 C20 122.0(3) 2_655 . . no
O2 Ti2 C16 C15 -67.97(15) . . . no
O2 Ti2 C16 C17 176.70(17) . . . no
O2 Ti2 C16 C21 55.7(2) . . . no
C13 Ti2 C16 C15 78.31(18) . . . no
C13 Ti2 C16 C17 -37.02(18) . . . no
C13 Ti2 C16 C21 -158.0(3) . . . no
C14 Ti2 C16 C15 37.02(16) . . . no
C14 Ti2 C16 C17 -78.32(19) . . . no
C14 Ti2 C16 C21 160.7(3) . . . no
C15 Ti2 C16 C17 -115.3(2) . . . no
C15 Ti2 C16 C21 123.7(3) . . . no
C17 Ti2 C16 C15 115.3(2) . . . no
C17 Ti2 C16 C21 -121.0(3) . . . no
C13 Ti2 C16 C15 144.58(16) 2_655 . . no
C13 Ti2 C16 C17 29.3(2) 2_655 . . no
C13 Ti2 C16 C21 -91.7(3) 2_655 . . no
C14 Ti2 C16 C15 -175.03(15) 2_655 . . no
C14 Ti2 C16 C17 69.6(2) 2_655 . . no
C14 Ti2 C16 C21 -51.4(3) 2_655 . . no
C15 Ti2 C16 C15 -140.89(19) 2_655 . . no
C15 Ti2 C16 C17 103.8(2) 2_655 . . no
C15 Ti2 C16 C21 -17.2(3) 2_655 . . no
C17 Ti2 C16 C15 109.0(2) 2_655 . . no
C17 Ti2 C16 C17 -6.3(3) 2_655 . . no
C17 Ti2 C16 C21 -127.3(3) 2_655 . . no
O2 Ti2 C17 C13 -120.17(16) . . . no
O2 Ti2 C17 C16 -4.1(2) . . . no
O2 Ti2 C17 C22 115.4(3) . . . no
C13 Ti2 O2 C23 -103.7(2) . . . no
C13 Ti2 O2 C23 76.3(2) . . 2_655 no
C14 Ti2 O2 C23 -119.18(19) . . . no
C14 Ti2 O2 C23 60.82(19) . . 2_655 no
C15 Ti2 O2 C23 -93.98(19) . . . no
C15 Ti2 O2 C23 86.02(19) . . 2_655 no
C16 Ti2 O2 C23 -61.54(19) . . . no
C16 Ti2 O2 C23 118.46(19) . . 2_655 no
C17 Ti2 O2 C23 -59.2(2) . . . no
C17 Ti2 O2 C23 120.8(2) . . 2_655 no
C13 Ti2 O2 C23 76.3(2) 2_655 . . no
C14 Ti2 O2 C23 60.82(19) 2_655 . . no
C15 Ti2 O2 C23 86.02(19) 2_655 . . no
C16 Ti2 O2 C23 118.46(19) 2_655 . . no
C17 Ti2 O2 C23 120.8(2) 2_655 . . no
O2 Ti2 C13 C14 -27.1(2) . . . no
O2 Ti2 C13 C17 89.97(19) . . . no
O2 Ti2 C13 C18 -147.3(3) . . . no
C14 Ti2 C13 C17 117.1(3) . . . no
C14 Ti2 C13 C18 -120.2(4) . . . no
C15 Ti2 C13 C14 -38.46(18) . . . no
C15 Ti2 C13 C17 78.63(18) . . . no
C15 Ti2 C13 C18 -158.7(4) . . . no
C16 Ti2 C13 C14 -79.87(19) . . . no
C15 Ti2 C17 C16 37.60(17) . . . no
C15 Ti2 C17 C22 157.1(3) . . . no
C16 Ti2 C17 C13 -116.1(3) . . . no
C16 Ti2 C17 C22 119.5(4) . . . no
C13 Ti2 C17 C13 89.07(18) 2_655 . . no
C13 Ti2 C17 C16 -154.86(19) 2_655 . . no
C13 Ti2 C17 C22 -35.4(3) 2_655 . . no
C14 Ti2 C17 C13 120.22(18) 2_655 . . no
C14 Ti2 C17 C16 -123.70(18) 2_655 . . no
C13 Ti2 C17 C16 116.1(3) . . . no
C13 Ti2 C17 C22 -124.5(3) . . . no
C14 Ti2 C17 C13 -36.79(17) . . . no
C14 Ti2 C17 C16 79.29(19) . . . no
C14 Ti2 C17 C22 -161.3(3) . . . no
C15 Ti2 C17 C13 -78.47(19) . . . no
C15 Ti2 C17 C13 119.6(2) 2_655 . . no
C15 Ti2 C17 C16 -124.31(19) 2_655 . . no
C14 Ti2 C17 C22 -4.2(3) 2_655 . . no
C15 Ti2 C17 C22 -4.8(4) 2_655 . . no
C11 O1 C11 C12 -13.0(3) 2_555 . . no
Ti1 O1 C11 C12 167.0(2) . . . no
C23 O2 C23 C24 13.3(3) 2_655 . . no
Ti2 O2 C23 C24 -166.7(2) . . . no
C49 O3 C52 C51 23.0(9) . . . no
C52 O3 C49 C50 -3.4(10) . . . no
C6 C1 C2 C7 1.7(5) . . . no
C6 C1 C2 C3 -170.1(3) . . . no
C2 C1 C5 C10 -176.1(3) . . . no
C6 C1 C5 Ti1 -122.9(3) . . . no
C2 C1 C5 C4 -2.9(3) . . . no
C2 C1 C5 Ti1 64.5(2) . . . no
Ti1 C1 C5 C10 119.5(3) . . . no
C6 C1 C5 C10 -3.4(5) . . . no
Ti1 C1 C2 C3 65.2(2) . . . no
Ti1 C1 C2 C7 -123.0(3) . . . no
C5 C1 C2 Ti1 -63.0(2) . . . no
C5 C1 C2 C3 2.2(3) . . . no
Ti1 C1 C5 C4 -67.4(2) . . . no
C6 C1 C5 C4 169.8(3) . . . no
C6 C1 C2 Ti1 124.7(3) . . . no
C5 C1 C2 C7 174.1(3) . . . no
Ti1 C2 C3 C8 -127.8(3) . . . no
Ti1 C2 C3 C4 63.6(2) . . . no
C1 C2 C3 C4 -0.7(3) . . . no
C1 C2 C3 C8 167.8(3) . . . no
C1 C2 C3 Ti1 -64.4(2) . . . no
C7 C2 C3 C4 -173.0(3) . . . no
C7 C2 C3 Ti1 123.4(3) . . . no
C7 C2 C3 C8 -4.4(5) . . . no
C2 C3 C4 Ti1 -63.7(2) . . . no
C2 C3 C4 C9 165.8(3) . . . no
C8 C3 C4 Ti1 128.3(3) . . . no
C2 C3 C4 C5 -1.1(3) . . . no
Ti1 C3 C4 C9 -130.6(3) . . . no
Ti1 C3 C4 C5 62.6(2) . . . no
C8 C3 C4 C9 -2.2(5) . . . no
C8 C3 C4 C5 -169.1(3) . . . no
Ti1 C4 C5 C10 -120.2(3) . . . no
Ti1 C4 C5 C1 66.9(2) . . . no
C3 C4 C5 C10 175.4(3) . . . no
C3 C4 C5 Ti1 -64.5(2) . . . no
C3 C4 C5 C1 2.4(3) . . . no
C9 C4 C5 C10 8.3(5) . . . no
C9 C4 C5 C1 -164.7(3) . . . no
C9 C4 C5 Ti1 128.4(3) . . . no
O1 C11 C12 C12 33.2(4) . . 2_555 no
C11 C12 C12 C11 -41.0(5) . 2_555 2_555 no
C17 C13 C14 C15 2.8(4) . . . no
C17 C13 C14 Ti2 -63.7(2) . . . no
Ti2 C13 C17 C22 125.0(3) . . . no
C14 C13 C17 Ti2 62.4(2) . . . no
C17 C13 C14 C19 174.8(3) . . . no
C18 C13 C14 Ti2 129.2(3) . . . no
C18 C13 C17 C22 -5.6(5) . . . no
C18 C13 C17 C16 165.7(3) . . . no
Ti2 C13 C14 C19 -121.5(3) . . . no
Ti2 C13 C17 C16 -63.7(2) . . . no
C14 C13 C17 C16 -1.4(4) . . . no
C18 C13 C17 Ti2 -130.5(3) . . . no
C14 C13 C17 C22 -172.6(3) . . . no
C18 C13 C14 C19 7.7(5) . . . no
Ti2 C13 C14 C15 66.5(2) . . . no
C18 C13 C14 C15 -164.4(3) . . . no
C13 C14 C15 C16 -3.2(3) . . . no
C13 C14 C15 Ti2 -67.2(2) . . . no
Ti2 C14 C15 C16 64.0(2) . . . no
C19 C14 C15 C20 -3.3(5) . . . no
C13 C14 C15 C20 168.8(3) . . . no
C19 C14 C15 Ti2 120.7(3) . . . no
C19 C14 C15 C16 -175.2(3) . . . no
Ti2 C14 C15 C20 -124.0(3) . . . no
C20 C15 C16 C21 5.2(5) . . . no
C14 C15 C16 Ti2 -63.3(2) . . . no
C14 C15 C16 C21 177.1(3) . . . no
C20 C15 C16 Ti2 124.8(3) . . . no
Ti2 C15 C16 C21 -119.6(3) . . . no
C20 C15 C16 C17 -169.6(3) . . . no
C14 C15 C16 C17 2.3(3) . . . no
Ti2 C15 C16 C17 65.6(2) . . . no
C15 C16 C17 Ti2 -64.9(2) . . . no
Ti2 C16 C17 C22 -124.0(3) . . . no
C21 C16 C17 C13 -175.5(3) . . . no
C15 C16 C17 C13 -0.6(3) . . . no
C15 C16 C17 C22 171.0(3) . . . no
C21 C16 C17 C22 -3.9(5) . . . no
C21 C16 C17 Ti2 120.1(3) . . . no
Ti2 C16 C17 C13 64.3(2) . . . no
O2 C23 C24 C24 -34.2(4) . . 2_655 no
C23 C24 C24 C23 42.1(4) . 2_655 2_655 no
B1 C25 C30 C29 177.8(3) . . . no
C30 C25 B1 C31 145.7(3) . . . no
C30 C25 B1 C37 -92.6(3) . . . no
C26 C25 B1 C43 -156.6(3) . . . no
C26 C25 C30 C29 0.7(4) . . . no
C26 C25 B1 C31 -37.4(4) . . . no
C26 C25 B1 C37 84.4(3) . . . no
C30 C25 B1 C43 26.5(4) . . . no
C30 C25 C26 C27 -0.6(4) . . . no
B1 C25 C26 C27 -177.8(3) . . . no
C25 C26 C27 C28 -0.1(5) . . . no
C26 C27 C28 C29 0.8(5) . . . no
C27 C28 C29 C30 -0.8(5) . . . no
C28 C29 C30 C25 0.0(5) . . . no
B1 C31 C32 C33 -175.3(3) . . . no
C36 C31 B1 C25 144.8(3) . . . no
C36 C31 B1 C37 24.7(4) . . . no
C36 C31 C32 C33 0.7(4) . . . no
C32 C31 C36 C35 -0.6(4) . . . no
B1 C31 C36 C35 175.3(3) . . . no
C36 C31 B1 C43 -95.5(3) . . . no
C32 C31 B1 C43 80.2(3) . . . no
C32 C31 B1 C37 -159.6(3) . . . no
C32 C31 B1 C25 -39.5(4) . . . no
C31 C32 C33 C34 -0.5(5) . . . no
C32 C33 C34 C35 0.1(5) . . . no
C33 C34 C35 C36 0.0(5) . . . no
C34 C35 C36 C31 0.3(5) . . . no
C38 C37 C42 C41 -0.6(4) . . . no
B1 C37 C38 C39 -178.7(3) . . . no
C42 C37 B1 C31 100.0(3) . . . no
C42 C37 B1 C43 -140.0(3) . . . no
C38 C37 B1 C25 158.6(3) . . . no
C42 C37 B1 C25 -20.8(4) . . . no
B1 C37 C42 C41 178.8(3) . . . no
C38 C37 B1 C43 39.3(4) . . . no
C42 C37 C38 C39 0.6(4) . . . no
C38 C37 B1 C31 -80.7(3) . . . no
C37 C38 C39 C40 0.0(5) . . . no
C38 C39 C40 C41 -0.7(5) . . . no
C39 C40 C41 C42 0.8(5) . . . no
C40 C41 C42 C37 0.0(5) . . . no
B1 C43 C48 C47 175.2(3) . . . no
C44 C43 B1 C25 98.9(3) . . . no
C44 C43 C48 C47 -2.1(4) . . . no
C48 C43 B1 C37 40.6(4) . . . no
C44 C43 B1 C31 -20.9(4) . . . no
C44 C43 B1 C37 -142.4(3) . . . no
C48 C43 C44 C45 2.2(4) . . . no
B1 C43 C44 C45 -175.1(3) . . . no
C48 C43 B1 C31 162.1(3) . . . no
C48 C43 B1 C25 -78.1(3) . . . no
C43 C44 C45 C46 -0.8(5) . . . no
C44 C45 C46 C47 -0.7(5) . . . no
C45 C46 C47 C48 0.8(5) . . . no
C46 C47 C48 C43 0.7(5) . . . no
O3 C49 C50 C51 -18.4(11) . . . no
C49 C50 C51 C52 33.0(11) . . . no
C50 C51 C52 O3 -35.3(10) . . . no
